data_7128153
loop_
_publ_author_name
'Prosser, Kathleen E.'
'Kohlbrand, Alysia J.'
'Seo, Hyeonglim'
'Kalaj, Mark'
'Cohen, Seth M.'

_publ_section_title
;
 <sup>19</sup>F-Tagged metal binding pharmacophores for NMR screening of
 metalloenzymes.
;
_journal_issue 40
_journal_name_full 'Chemical communications (Cambridge, England)'
_journal_page_first 4934
_journal_page_last 4937
_journal_paper_doi 10.1039/d1cc01231b
_journal_volume 57
_journal_year 2021
_chemical_formula_moiety 'C37 H35 B N7 O2 S Zn, C3 H3'
_chemical_formula_sum 'C40 H38 B N7 O2 S Zn'
_chemical_formula_weight 757.01
_space_group_crystal_system monoclinic
_space_group_IT_number 14
_space_group_name_Hall '-P 2ybc'
_space_group_name_H-M_alt 'P 1 21/c 1'
_atom_sites_solution_hydrogens geom
_atom_sites_solution_primary iterative
_audit_creation_date 2020-09-22
_audit_creation_method
;
Olex2 1.3-alpha
(compiled 2020.09.11 svn.r3730fd0d for OlexSys, GUI svn.r6159)
;
_audit_update_record
;
2020-10-13 deposited with the CCDC.	2021-04-08 downloaded from the CCDC.
;
_cell_angle_alpha 90
_cell_angle_beta 96.616(4)
_cell_angle_gamma 90
_cell_formula_units_Z 4
_cell_length_a 12.5509(14)
_cell_length_b 12.1199(12)
_cell_length_c 23.821(3)
_cell_measurement_reflns_used 9974
_cell_measurement_temperature 273.15
_cell_measurement_theta_max 26.36
_cell_measurement_theta_min 2.41
_cell_volume 3599.4(7)
_computing_cell_refinement 'SAINT V8.40A (Bruker, 2019)'
_computing_data_reduction 'SAINT V8.40A (Bruker, 2019)'
_computing_molecular_graphics 'Olex2 1.3-alpha (Dolomanov et al., 2009)'
_computing_publication_material 'Olex2 1.3-alpha (Dolomanov et al., 2009)'
_computing_structure_refinement 'SHELXL 2018/3 (Sheldrick, 2015)'
_computing_structure_solution 'olex2.solve 1.3-alpha (Bourhis et al., 2015)'
_diffrn_ambient_temperature 273.15
_diffrn_measured_fraction_theta_full 0.997
_diffrn_measured_fraction_theta_max 0.994
_diffrn_measurement_device_type 'Bruker APEX-II CCD'
_diffrn_measurement_method '\f and \w scans'
_diffrn_radiation_type MoK\a
_diffrn_radiation_wavelength 0.71073
_diffrn_reflns_av_R_equivalents 0.0855
_diffrn_reflns_av_unetI/netI 0.0430
_diffrn_reflns_Laue_measured_fraction_full 0.997
_diffrn_reflns_Laue_measured_fraction_max 0.994
_diffrn_reflns_limit_h_max 15
_diffrn_reflns_limit_h_min -15
_diffrn_reflns_limit_k_max 14
_diffrn_reflns_limit_k_min -15
_diffrn_reflns_limit_l_max 29
_diffrn_reflns_limit_l_min -29
_diffrn_reflns_number 67973
_diffrn_reflns_point_group_measured_fraction_full 0.997
_diffrn_reflns_point_group_measured_fraction_max 0.994
_diffrn_reflns_theta_full 25.242
_diffrn_reflns_theta_max 26.456
_diffrn_reflns_theta_min 1.888
_diffrn_source_current 50.0
_diffrn_source_power 2.5
_diffrn_source_voltage 50.0
_diffrn_standards_number 0
_exptl_absorpt_coefficient_mu 0.787
_exptl_absorpt_correction_T_max 0.4908
_exptl_absorpt_correction_T_min 0.4158
_exptl_absorpt_correction_type multi-scan
_exptl_absorpt_process_details
;
SADABS-2016/2 (Bruker,2016/2) was used for absorption correction.
wR2(int) was 0.0904 before and 0.0777 after correction.
The Ratio of minimum to maximum transmission is 0.8917.
The \l/2 correction factor is Not present.
;
_exptl_crystal_colour colourless
_exptl_crystal_colour_primary colourless
_exptl_crystal_density_diffrn 1.397
_exptl_crystal_description block
_exptl_crystal_F_000 1576
_exptl_crystal_size_max 0.1
_exptl_crystal_size_mid 0.1
_exptl_crystal_size_min 0.1
_refine_diff_density_max 2.012
_refine_diff_density_min -1.082
_refine_diff_density_rms 0.108
_refine_ls_extinction_method none
_refine_ls_goodness_of_fit_ref 1.129
_refine_ls_hydrogen_treatment constr
_refine_ls_matrix_type full
_refine_ls_number_parameters 473
_refine_ls_number_reflns 7383
_refine_ls_number_restraints 0
_refine_ls_restrained_S_all 1.129
_refine_ls_R_factor_all 0.0866
_refine_ls_R_factor_gt 0.0707
_refine_ls_shift/su_max 0.001
_refine_ls_shift/su_mean 0.000
_refine_ls_structure_factor_coef Fsqd
_refine_ls_weighting_details 'w=1/[\s^2^(Fo^2^)+(0.0059P)^2^+23.9811P] where P=(Fo^2^+2Fc^2^)/3'
_refine_ls_weighting_scheme calc
_refine_ls_wR_factor_gt 0.1548
_refine_ls_wR_factor_ref 0.1630
_reflns_Friedel_coverage 0.000
_reflns_number_gt 6096
_reflns_number_total 7383
_reflns_threshold_expression 'I > 2\s(I)'
_cod_data_source_file d1cc01231b2.cif
_cod_data_source_block hs10_a
_cod_depositor_comments 'Adding full bibliography for 7128152--7128154.cif.'
_cod_original_cell_volume 3599.5(7)
_cod_database_code 7128153
_shelx_shelxl_version_number 2018/3
_shelx_space_group_comment
;
The symmetry employed for this shelxl refinement is uniquely defined
by the following loop, which should always be used as a source of
symmetry information in preference to the above space-group names.
They are only intended as comments.
;
_shelx_estimated_absorpt_t_max 0.925
_shelx_estimated_absorpt_t_min 0.925
_olex2_refinement_description
;
1. Fixed Uiso
 At 1.2 times of:
  All B(H) groups, All C(H) groups
 At 1.5 times of:
  All C(H,H,H) groups
2.a Ternary CH refined with riding coordinates:
 B1(H1)
2.b Aromatic/amide H refined with riding coordinates:
 C3(H3), C6(H6), C7(H7), C8(H8), C9(H9), C10(H10), C13(H13), C16(H16),
 C17(H17), C18(H18), C19(H19), C20(H20), C23(H23), C26(H26), C27(H27), C28(H28),
  C29(H29), C30(H30), C32(H32), C33(H33), C35(H35), C36(H36), C38(H38),
 C39(H39), C40(H40)
2.c Idealised Me refined as rotating group:
 C1(H1A,H1B,H1C), C11(H11A,H11B,H11C), C21(H21A,H21B,H21C), C37(H37A,H37B,H37C)
;
_olex2_submission_special_instructions 'No special instructions were received'

loop_
_space_group_symop_operation_xyz
'x, y, z'
'-x, y+1/2, -z+1/2'
'-x, -y, -z'
'x, -y-1/2, z-1/2'

loop_
_atom_site_label
_atom_site_type_symbol
_atom_site_fract_x
_atom_site_fract_y
_atom_site_fract_z
_atom_site_U_iso_or_equiv
_atom_site_adp_type
_atom_site_occupancy
_atom_site_site_symmetry_order
_atom_site_calc_flag
_atom_site_refinement_flags_posn
_atom_site_refinement_flags_adp
_atom_site_refinement_flags_occupancy
_atom_site_disorder_assembly
_atom_site_disorder_group
N1 N 0.2101(3) 0.8065(3) 0.46565(17) 0.0222(8) Uani 1 1 d . . . . .
S1 S 0.30519(9) 0.68641(10) 0.70566(5) 0.0243(3) Uani 1 1 d . . . . .
O1 O 0.4024(3) 0.6312(3) 0.72920(15) 0.0313(8) Uani 1 1 d . . . . .
B1 B 0.0988(4) 0.7492(4) 0.4575(3) 0.0265(12) Uani 1 1 d . . . . .
H1 H 0.065655 0.758700 0.417529 0.032 Uiso 1 1 calc R U . . .
Zn1 Zn 0.19561(4) 0.72027(4) 0.57687(2) 0.02039(15) Uani 1 1 d . . . . .
C1 C 0.2497(4) 0.8160(4) 0.3649(2) 0.0311(11) Uani 1 1 d . . . . .
H1A H 0.258442 0.737750 0.356073 0.047 Uiso 1 1 calc R U . . .
H1B H 0.297712 0.860368 0.344358 0.047 Uiso 1 1 calc R U . . .
H1C H 0.175269 0.838192 0.353639 0.047 Uiso 1 1 calc R U . . .
C2 C 0.2770(4) 0.8337(4) 0.4273(2) 0.0237(10) Uani 1 1 d . . . . .
N2 N 0.2593(3) 0.8231(3) 0.51940(17) 0.0218(8) Uani 1 1 d . . . . .
O2 O 0.2044(3) 0.6347(3) 0.71367(16) 0.0323(8) Uani 1 1 d . . . . .
N3 N 0.1164(3) 0.6247(3) 0.47062(17) 0.0255(9) Uani 1 1 d . . . . .
C3 C 0.3712(4) 0.8719(4) 0.4571(2) 0.0231(10) Uani 1 1 d . . . . .
H3 H 0.432894 0.898204 0.441572 0.028 Uiso 1 1 calc R U . . .
N4 N 0.1647(3) 0.5901(3) 0.52251(17) 0.0224(8) Uani 1 1 d . . . . .
C4 C 0.3577(3) 0.8642(3) 0.5139(2) 0.0196(9) Uani 1 1 d . . . . .
N5 N 0.0264(3) 0.8004(3) 0.49775(18) 0.0272(9) Uani 1 1 d . . . . .
C5 C 0.4357(4) 0.8906(3) 0.5638(2) 0.0206(9) Uani 1 1 d . . . . .
C6 C 0.4064(4) 0.9512(4) 0.6091(2) 0.0234(10) Uani 1 1 d . . . . .
H6 H 0.334604 0.976577 0.608420 0.028 Uiso 1 1 calc R U . . .
N6 N 0.0449(3) 0.7836(3) 0.55520(19) 0.0258(9) Uani 1 1 d . . . . .
N7 N 0.3049(3) 0.7086(3) 0.64031(17) 0.0238(8) Uani 1 1 d . . . . .
C7 C 0.4810(4) 0.9753(4) 0.6555(2) 0.0263(10) Uani 1 1 d . . . . .
H7 H 0.460313 1.017300 0.686147 0.032 Uiso 1 1 calc R U . . .
C8 C 0.5858(4) 0.9373(4) 0.6567(2) 0.0312(12) Uani 1 1 d . . . . .
H8 H 0.636817 0.952472 0.688403 0.037 Uiso 1 1 calc R U . . .
C9 C 0.6157(4) 0.8774(4) 0.6116(2) 0.0295(11) Uani 1 1 d . . . . .
H9 H 0.687394 0.851834 0.612434 0.035 Uiso 1 1 calc R U . . .
C10 C 0.5419(4) 0.8543(4) 0.5653(2) 0.0259(10) Uani 1 1 d . . . . .
H10 H 0.563409 0.813698 0.534385 0.031 Uiso 1 1 calc R U . . .
C11 C 0.0597(5) 0.5506(5) 0.3736(3) 0.0458(15) Uani 1 1 d . . . . .
H11A H -0.017524 0.564469 0.371634 0.069 Uiso 1 1 calc R U . . .
H11B H 0.072114 0.482399 0.353227 0.069 Uiso 1 1 calc R U . . .
H11C H 0.094360 0.612399 0.356298 0.069 Uiso 1 1 calc R U . . .
C12 C 0.1061(4) 0.5393(4) 0.4343(2) 0.0307(11) Uani 1 1 d . . . . .
C13 C 0.1456(4) 0.4469(4) 0.4627(2) 0.0292(11) Uani 1 1 d . . . . .
H13 H 0.147308 0.374133 0.448029 0.035 Uiso 1 1 calc R U . . .
C14 C 0.1830(4) 0.4810(4) 0.5179(2) 0.0221(10) Uani 1 1 d . . . . .
C15 C 0.2395(4) 0.4120(4) 0.5636(2) 0.0240(10) Uani 1 1 d . . . . .
C16 C 0.2393(4) 0.4346(4) 0.6207(2) 0.0266(10) Uani 1 1 d . . . . .
H16 H 0.201840 0.497244 0.632214 0.032 Uiso 1 1 calc R U . . .
C17 C 0.2937(4) 0.3661(4) 0.6612(2) 0.0351(12) Uani 1 1 d . . . . .
H17 H 0.294066 0.383238 0.700181 0.042 Uiso 1 1 calc R U . . .
C18 C 0.3469(4) 0.2738(5) 0.6456(3) 0.0360(12) Uani 1 1 d . . . . .
H18 H 0.382021 0.226271 0.673604 0.043 Uiso 1 1 calc R U . . .
C19 C 0.3487(4) 0.2510(4) 0.5893(3) 0.0364(13) Uani 1 1 d . . . . .
H19 H 0.386395 0.188079 0.578362 0.044 Uiso 1 1 calc R U . . .
C20 C 0.2960(4) 0.3193(4) 0.5482(2) 0.0307(11) Uani 1 1 d . . . . .
H20 H 0.298285 0.302882 0.509369 0.037 Uiso 1 1 calc R U . . .
C21 C -0.1029(4) 0.8980(5) 0.4264(3) 0.0462(16) Uani 1 1 d . . . . .
H21A H -0.044692 0.932213 0.408433 0.069 Uiso 1 1 calc R U . . .
H21B H -0.161507 0.951134 0.427472 0.069 Uiso 1 1 calc R U . . .
H21C H -0.129327 0.832973 0.404619 0.069 Uiso 1 1 calc R U . . .
C22 C -0.0621(4) 0.8641(4) 0.4852(3) 0.0333(12) Uani 1 1 d . . . . .
C23 C -0.1018(4) 0.8872(4) 0.5349(3) 0.0368(14) Uani 1 1 d . . . . .
H23 H -0.163618 0.930242 0.539349 0.044 Uiso 1 1 calc R U . . .
C24 C -0.0343(4) 0.8356(4) 0.5784(2) 0.0295(11) Uani 1 1 d . . . . .
C25 C -0.0441(4) 0.8292(4) 0.6381(3) 0.0344(13) Uani 1 1 d . . . . .
C26 C -0.0092(4) 0.7382(5) 0.6710(2) 0.0341(13) Uani 1 1 d . . . . .
H26 H 0.025301 0.679426 0.653790 0.041 Uiso 1 1 calc R U . . .
C27 C -0.0227(4) 0.7299(6) 0.7279(3) 0.0444(15) Uani 1 1 d . . . . .
H27 H 0.002151 0.666965 0.749243 0.053 Uiso 1 1 calc R U . . .
C28 C -0.0742(5) 0.8170(7) 0.7531(3) 0.0539(19) Uani 1 1 d . . . . .
H28 H -0.085729 0.812746 0.791753 0.065 Uiso 1 1 calc R U . . .
C29 C -0.1076(5) 0.9083(6) 0.7216(3) 0.0543(19) Uani 1 1 d . . . . .
H29 H -0.140969 0.967331 0.739107 0.065 Uiso 1 1 calc R U . . .
C30 C -0.0937(4) 0.9163(5) 0.6649(3) 0.0452(16) Uani 1 1 d . . . . .
H30 H -0.117581 0.980140 0.643976 0.054 Uiso 1 1 calc R U . . .
C31 C 0.3097(4) 0.8186(4) 0.7385(2) 0.0251(10) Uani 1 1 d . . . . .
C32 C 0.2241(4) 0.8913(5) 0.7268(3) 0.0368(13) Uani 1 1 d . . . . .
H32 H 0.161903 0.869960 0.702734 0.044 Uiso 1 1 calc R U . . .
C33 C 0.2312(4) 0.9941(5) 0.7508(3) 0.0440(15) Uani 1 1 d . . . . .
H33 H 0.172069 1.043099 0.743726 0.053 Uiso 1 1 calc R U . . .
C34 C 0.3233(4) 1.0299(5) 0.7856(2) 0.0345(12) Uani 1 1 d . . . . .
C35 C 0.4072(4) 0.9553(5) 0.7964(2) 0.0321(12) Uani 1 1 d . . . . .
H35 H 0.469805 0.976410 0.820274 0.039 Uiso 1 1 calc R U . . .
C36 C 0.4009(4) 0.8506(4) 0.7731(2) 0.0272(10) Uani 1 1 d . . . . .
H36 H 0.459126 0.800704 0.780773 0.033 Uiso 1 1 calc R U . . .
C37 C 0.3298(5) 1.1430(5) 0.8116(3) 0.0486(16) Uani 1 1 d . . . . .
H37A H 0.322514 1.137205 0.852024 0.073 Uiso 1 1 calc R U . . .
H37B H 0.271996 1.189209 0.793154 0.073 Uiso 1 1 calc R U . . .
H37C H 0.399270 1.176347 0.806655 0.073 Uiso 1 1 calc R U . . .
C38 C 0.4427(4) 0.5363(5) 0.4502(3) 0.0381(13) Uani 1 1 d . . . . .
H38 H 0.403723 0.560633 0.415842 0.046 Uiso 1 1 calc R U . . .
C39 C 0.4269(4) 0.5842(4) 0.4999(2) 0.0319(12) Uani 1 1 d . . . . .
H39 H 0.376463 0.642650 0.500328 0.038 Uiso 1 1 calc R U . . .
C40 C 0.4829(5) 0.5494(5) 0.5500(3) 0.0391(13) Uani 1 1 d . . . . .
H40 H 0.470914 0.583658 0.584597 0.047 Uiso 1 1 calc R U . . .

loop_
_atom_site_aniso_label
_atom_site_aniso_U_11
_atom_site_aniso_U_22
_atom_site_aniso_U_33
_atom_site_aniso_U_23
_atom_site_aniso_U_13
_atom_site_aniso_U_12
N1 0.0203(19) 0.0174(19) 0.028(2) 0.0000(16) 0.0008(16) -0.0020(15)
S1 0.0247(6) 0.0180(5) 0.0307(6) 0.0008(5) 0.0046(5) -0.0012(4)
O1 0.0328(19) 0.0251(18) 0.035(2) 0.0052(15) -0.0018(16) 0.0035(15)
B1 0.021(3) 0.022(3) 0.035(3) 0.002(2) -0.002(2) -0.003(2)
Zn1 0.0162(3) 0.0137(2) 0.0316(3) -0.0017(2) 0.0047(2) 0.0002(2)
C1 0.034(3) 0.029(3) 0.029(3) 0.003(2) 0.001(2) -0.007(2)
C2 0.024(2) 0.019(2) 0.029(3) 0.0059(19) 0.0050(19) 0.0017(18)
N2 0.0195(19) 0.0148(18) 0.031(2) 0.0018(16) 0.0031(16) 0.0000(15)
O2 0.034(2) 0.0265(18) 0.038(2) -0.0015(16) 0.0129(16) -0.0096(15)
N3 0.021(2) 0.023(2) 0.031(2) 0.0024(17) -0.0010(17) -0.0049(16)
C3 0.021(2) 0.017(2) 0.031(3) 0.0070(19) 0.0054(19) -0.0010(18)
N4 0.0195(19) 0.0177(19) 0.031(2) -0.0002(16) 0.0060(16) -0.0024(15)
C4 0.014(2) 0.012(2) 0.032(3) 0.0012(18) 0.0008(18) 0.0008(16)
N5 0.019(2) 0.025(2) 0.037(2) 0.0032(18) -0.0004(17) -0.0006(16)
C5 0.020(2) 0.010(2) 0.031(3) 0.0042(18) 0.0017(19) -0.0040(16)
C6 0.021(2) 0.018(2) 0.032(3) 0.0034(19) 0.0026(19) -0.0027(18)
N6 0.0140(18) 0.0177(19) 0.046(3) -0.0063(18) 0.0061(17) 0.0006(15)
N7 0.023(2) 0.0160(19) 0.033(2) -0.0034(17) 0.0039(16) -0.0008(16)
C7 0.031(3) 0.017(2) 0.030(3) 0.001(2) 0.004(2) -0.0035(19)
C8 0.032(3) 0.024(2) 0.035(3) 0.008(2) -0.008(2) -0.010(2)
C9 0.019(2) 0.023(2) 0.045(3) 0.011(2) -0.004(2) -0.0034(19)
C10 0.022(2) 0.019(2) 0.036(3) 0.004(2) 0.003(2) -0.0002(19)
C11 0.056(4) 0.033(3) 0.043(3) -0.002(3) -0.014(3) -0.013(3)
C12 0.027(3) 0.027(3) 0.038(3) -0.003(2) 0.000(2) -0.012(2)
C13 0.030(3) 0.018(2) 0.039(3) -0.006(2) 0.002(2) -0.010(2)
C14 0.018(2) 0.015(2) 0.035(3) -0.0032(19) 0.0064(19) -0.0028(17)
C15 0.016(2) 0.012(2) 0.045(3) -0.001(2) 0.008(2) -0.0047(17)
C16 0.025(2) 0.017(2) 0.038(3) 0.001(2) 0.005(2) -0.0027(19)
C17 0.038(3) 0.028(3) 0.038(3) -0.001(2) 0.000(2) -0.010(2)
C18 0.028(3) 0.030(3) 0.049(3) 0.005(3) -0.006(2) -0.005(2)
C19 0.025(3) 0.018(2) 0.069(4) 0.006(2) 0.012(3) 0.0050(19)
C20 0.031(3) 0.017(2) 0.046(3) -0.002(2) 0.013(2) -0.001(2)
C21 0.024(3) 0.040(3) 0.072(4) 0.019(3) -0.005(3) 0.003(2)
C22 0.015(2) 0.023(2) 0.061(4) 0.002(2) 0.000(2) -0.0019(19)
C23 0.019(2) 0.019(2) 0.072(4) -0.004(3) 0.000(3) -0.0021(19)
C24 0.018(2) 0.014(2) 0.056(3) -0.010(2) 0.006(2) -0.0011(18)
C25 0.013(2) 0.024(3) 0.067(4) -0.017(3) 0.004(2) -0.0054(19)
C26 0.021(2) 0.039(3) 0.043(3) -0.019(3) 0.010(2) -0.009(2)
C27 0.025(3) 0.059(4) 0.050(4) -0.015(3) 0.008(2) -0.012(3)
C28 0.027(3) 0.083(5) 0.054(4) -0.034(4) 0.013(3) -0.013(3)
C29 0.023(3) 0.059(4) 0.081(5) -0.037(4) 0.010(3) -0.003(3)
C30 0.023(3) 0.044(3) 0.070(4) -0.031(3) 0.011(3) -0.003(2)
C31 0.026(2) 0.022(2) 0.028(3) -0.0015(19) 0.003(2) -0.0046(19)
C32 0.024(3) 0.035(3) 0.050(3) -0.013(3) -0.002(2) 0.003(2)
C33 0.025(3) 0.045(3) 0.059(4) -0.021(3) -0.005(3) 0.009(2)
C34 0.029(3) 0.035(3) 0.039(3) -0.013(2) 0.003(2) -0.001(2)
C35 0.023(2) 0.040(3) 0.033(3) -0.005(2) -0.002(2) -0.006(2)
C36 0.024(2) 0.029(3) 0.029(3) 0.003(2) 0.002(2) 0.000(2)
C37 0.039(3) 0.040(3) 0.064(4) -0.021(3) -0.007(3) 0.001(3)
C38 0.030(3) 0.038(3) 0.047(3) 0.011(3) 0.007(2) 0.007(2)
C39 0.025(3) 0.017(2) 0.055(3) 0.006(2) 0.012(2) 0.0063(19)
C40 0.039(3) 0.037(3) 0.043(3) -0.012(3) 0.010(3) 0.003(2)

loop_
_atom_type_symbol
_atom_type_description
_atom_type_scat_dispersion_real
_atom_type_scat_dispersion_imag
_atom_type_scat_source
C C 0.0033 0.0016 'International Tables Vol C Tables 4.2.6.8 and 6.1.1.4'
H H 0.0000 0.0000 'International Tables Vol C Tables 4.2.6.8 and 6.1.1.4'
B B 0.0013 0.0007 'International Tables Vol C Tables 4.2.6.8 and 6.1.1.4'
N N 0.0061 0.0033 'International Tables Vol C Tables 4.2.6.8 and 6.1.1.4'
O O 0.0106 0.0060 'International Tables Vol C Tables 4.2.6.8 and 6.1.1.4'
S S 0.1246 0.1234 'International Tables Vol C Tables 4.2.6.8 and 6.1.1.4'
Zn Zn 0.2839 1.4301 'International Tables Vol C Tables 4.2.6.8 and 6.1.1.4'

loop_
_geom_angle_atom_site_label_1
_geom_angle_atom_site_label_2
_geom_angle_atom_site_label_3
_geom_angle
_geom_angle_site_symmetry_1
_geom_angle_site_symmetry_3
_geom_angle_publ_flag
C2 N1 B1 130.1(4) . . ?
C2 N1 N2 110.3(4) . . ?
N2 N1 B1 119.0(4) . . ?
O1 S1 N7 111.5(2) . . ?
O1 S1 C31 105.3(2) . . ?
O2 S1 O1 117.4(2) . . ?
O2 S1 N7 107.6(2) . . ?
O2 S1 C31 108.4(2) . . ?
N7 S1 C31 106.0(2) . . ?
N1 B1 H1 109.8 . . ?
N1 B1 N3 107.8(4) . . ?
N3 B1 H1 109.8 . . ?
N5 B1 N1 109.3(4) . . ?
N5 B1 H1 109.8 . . ?
N5 B1 N3 110.4(4) . . ?
N4 Zn1 N2 96.01(15) . . ?
N4 Zn1 N6 91.57(16) . . ?
N6 Zn1 N2 91.34(16) . . ?
N7 Zn1 N2 105.52(16) . . ?
N7 Zn1 N4 120.35(16) . . ?
N7 Zn1 N6 141.05(17) . . ?
H1A C1 H1B 109.5 . . ?
H1A C1 H1C 109.5 . . ?
H1B C1 H1C 109.5 . . ?
C2 C1 H1A 109.5 . . ?
C2 C1 H1B 109.5 . . ?
C2 C1 H1C 109.5 . . ?
N1 C2 C1 123.1(4) . . ?
N1 C2 C3 107.2(4) . . ?
C3 C2 C1 129.6(4) . . ?
N1 N2 Zn1 111.2(3) . . ?
C4 N2 N1 106.4(4) . . ?
C4 N2 Zn1 135.2(3) . . ?
N4 N3 B1 121.0(4) . . ?
C12 N3 B1 128.1(4) . . ?
C12 N3 N4 110.0(4) . . ?
C2 C3 H3 126.8 . . ?
C4 C3 C2 106.4(4) . . ?
C4 C3 H3 126.8 . . ?
N3 N4 Zn1 111.3(3) . . ?
C14 N4 Zn1 141.7(3) . . ?
C14 N4 N3 106.6(4) . . ?
N2 C4 C3 109.6(4) . . ?
N2 C4 C5 121.8(4) . . ?
C3 C4 C5 128.6(4) . . ?
N6 N5 B1 121.3(4) . . ?
C22 N5 B1 128.6(5) . . ?
C22 N5 N6 110.1(4) . . ?
C6 C5 C4 121.8(4) . . ?
C6 C5 C10 118.9(4) . . ?
C10 C5 C4 119.3(4) . . ?
C5 C6 H6 119.6 . . ?
C5 C6 C7 120.8(4) . . ?
C7 C6 H6 119.6 . . ?
N5 N6 Zn1 110.5(3) . . ?
C24 N6 Zn1 140.7(4) . . ?
C24 N6 N5 106.9(4) . . ?
S1 N7 Zn1 134.9(2) . . ?
C6 C7 H7 120.2 . . ?
C8 C7 C6 119.6(5) . . ?
C8 C7 H7 120.2 . . ?
C7 C8 H8 120.1 . . ?
C9 C8 C7 119.9(5) . . ?
C9 C8 H8 120.1 . . ?
C8 C9 H9 119.7 . . ?
C8 C9 C10 120.6(5) . . ?
C10 C9 H9 119.7 . . ?
C5 C10 H10 119.9 . . ?
C9 C10 C5 120.3(5) . . ?
C9 C10 H10 119.9 . . ?
H11A C11 H11B 109.5 . . ?
H11A C11 H11C 109.5 . . ?
H11B C11 H11C 109.5 . . ?
C12 C11 H11A 109.5 . . ?
C12 C11 H11B 109.5 . . ?
C12 C11 H11C 109.5 . . ?
N3 C12 C11 123.1(5) . . ?
N3 C12 C13 107.9(5) . . ?
C13 C12 C11 129.0(5) . . ?
C12 C13 H13 126.7 . . ?
C12 C13 C14 106.6(4) . . ?
C14 C13 H13 126.7 . . ?
N4 C14 C13 108.9(4) . . ?
N4 C14 C15 124.2(4) . . ?
C13 C14 C15 126.9(4) . . ?
C16 C15 C14 123.6(4) . . ?
C16 C15 C20 118.3(5) . . ?
C20 C15 C14 118.1(5) . . ?
C15 C16 H16 119.8 . . ?
C15 C16 C17 120.4(5) . . ?
C17 C16 H16 119.8 . . ?
C16 C17 H17 119.6 . . ?
C18 C17 C16 120.8(5) . . ?
C18 C17 H17 119.6 . . ?
C17 C18 H18 120.3 . . ?
C19 C18 C17 119.4(5) . . ?
C19 C18 H18 120.3 . . ?
C18 C19 H19 119.7 . . ?
C18 C19 C20 120.6(5) . . ?
C20 C19 H19 119.7 . . ?
C15 C20 H20 119.8 . . ?
C19 C20 C15 120.5(5) . . ?
C19 C20 H20 119.8 . . ?
H21A C21 H21B 109.5 . . ?
H21A C21 H21C 109.5 . . ?
H21B C21 H21C 109.5 . . ?
C22 C21 H21A 109.5 . . ?
C22 C21 H21B 109.5 . . ?
C22 C21 H21C 109.5 . . ?
N5 C22 C21 123.1(5) . . ?
N5 C22 C23 107.3(5) . . ?
C23 C22 C21 129.6(5) . . ?
C22 C23 H23 126.4 . . ?
C22 C23 C24 107.3(5) . . ?
C24 C23 H23 126.4 . . ?
N6 C24 C23 108.4(5) . . ?
N6 C24 C25 121.9(5) . . ?
C23 C24 C25 129.6(5) . . ?
C26 C25 C24 122.6(5) . . ?
C26 C25 C30 117.7(6) . . ?
C30 C25 C24 119.7(6) . . ?
C25 C26 H26 118.7 . . ?
C27 C26 C25 122.6(5) . . ?
C27 C26 H26 118.7 . . ?
C26 C27 H27 120.8 . . ?
C26 C27 C28 118.5(7) . . ?
C28 C27 H27 120.8 . . ?
C27 C28 H28 120.1 . . ?
C29 C28 C27 119.7(6) . . ?
C29 C28 H28 120.1 . . ?
C28 C29 H29 119.2 . . ?
C28 C29 C30 121.6(6) . . ?
C30 C29 H29 119.2 . . ?
C25 C30 H30 120.1 . . ?
C29 C30 C25 119.9(7) . . ?
C29 C30 H30 120.1 . . ?
C32 C31 S1 119.8(4) . . ?
C36 C31 S1 119.7(4) . . ?
C36 C31 C32 120.4(5) . . ?
C31 C32 H32 120.6 . . ?
C33 C32 C31 118.8(5) . . ?
C33 C32 H32 120.6 . . ?
C32 C33 H33 118.9 . . ?
C32 C33 C34 122.3(5) . . ?
C34 C33 H33 118.9 . . ?
C33 C34 C37 121.7(5) . . ?
C35 C34 C33 117.5(5) . . ?
C35 C34 C37 120.8(5) . . ?
C34 C35 H35 119.5 . . ?
C36 C35 C34 121.0(5) . . ?
C36 C35 H35 119.5 . . ?
C31 C36 H36 120.0 . . ?
C35 C36 C31 120.0(5) . . ?
C35 C36 H36 120.0 . . ?
C34 C37 H37A 109.5 . . ?
C34 C37 H37B 109.5 . . ?
C34 C37 H37C 109.5 . . ?
H37A C37 H37B 109.5 . . ?
H37A C37 H37C 109.5 . . ?
H37B C37 H37C 109.5 . . ?
C39 C38 H38 120.4 . . ?
C39 C38 C40 119.1(5) . 3_666 ?
C40 C38 H38 120.4 3_666 . ?
C38 C39 H39 119.6 . . ?
C38 C39 C40 120.9(5) . . ?
C40 C39 H39 119.6 . . ?
C38 C40 H40 120.0 3_666 . ?
C39 C40 C38 120.0(5) . 3_666 ?
C39 C40 H40 120.0 . . ?

loop_
_geom_bond_atom_site_label_1
_geom_bond_atom_site_label_2
_geom_bond_distance
_geom_bond_site_symmetry_2
_geom_bond_publ_flag
N1 B1 1.551(6) . ?
N1 C2 1.351(6) . ?
N1 N2 1.371(5) . ?
S1 O1 1.447(4) . ?
S1 O2 1.443(4) . ?
S1 N7 1.579(4) . ?
S1 C31 1.781(5) . ?
B1 H1 1.0000 . ?
B1 N3 1.551(7) . ?
B1 N5 1.528(7) . ?
Zn1 N2 2.078(4) . ?
Zn1 N4 2.050(4) . ?
Zn1 N6 2.052(4) . ?
Zn1 N7 1.926(4) . ?
C1 H1A 0.9800 . ?
C1 H1B 0.9800 . ?
C1 H1C 0.9800 . ?
C1 C2 1.502(7) . ?
C2 C3 1.387(7) . ?
N2 C4 1.352(6) . ?
N3 N4 1.378(6) . ?
N3 C12 1.347(6) . ?
C3 H3 0.9500 . ?
C3 C4 1.386(7) . ?
N4 C14 1.349(6) . ?
C4 C5 1.485(6) . ?
N5 N6 1.377(6) . ?
N5 C22 1.356(6) . ?
C5 C6 1.389(7) . ?
C5 C10 1.400(6) . ?
C6 H6 0.9500 . ?
C6 C7 1.396(7) . ?
N6 C24 1.348(6) . ?
C7 H7 0.9500 . ?
C7 C8 1.391(7) . ?
C8 H8 0.9500 . ?
C8 C9 1.384(8) . ?
C9 H9 0.9500 . ?
C9 C10 1.385(7) . ?
C10 H10 0.9500 . ?
C11 H11A 0.9800 . ?
C11 H11B 0.9800 . ?
C11 H11C 0.9800 . ?
C11 C12 1.501(8) . ?
C12 C13 1.372(7) . ?
C13 H13 0.9500 . ?
C13 C14 1.405(7) . ?
C14 C15 1.488(7) . ?
C15 C16 1.388(7) . ?
C15 C20 1.400(6) . ?
C16 H16 0.9500 . ?
C16 C17 1.391(7) . ?
C17 H17 0.9500 . ?
C17 C18 1.375(8) . ?
C18 H18 0.9500 . ?
C18 C19 1.372(8) . ?
C19 H19 0.9500 . ?
C19 C20 1.390(8) . ?
C20 H20 0.9500 . ?
C21 H21A 0.9800 . ?
C21 H21B 0.9800 . ?
C21 H21C 0.9800 . ?
C21 C22 1.494(8) . ?
C22 C23 1.366(8) . ?
C23 H23 0.9500 . ?
C23 C24 1.407(8) . ?
C24 C25 1.445(8) . ?
C25 C26 1.394(8) . ?
C25 C30 1.414(7) . ?
C26 H26 0.9500 . ?
C26 C27 1.388(8) . ?
C27 H27 0.9500 . ?
C27 C28 1.408(9) . ?
C28 H28 0.9500 . ?
C28 C29 1.375(11) . ?
C29 H29 0.9500 . ?
C29 C30 1.384(10) . ?
C30 H30 0.9500 . ?
C31 C32 1.392(7) . ?
C31 C36 1.387(7) . ?
C32 H32 0.9500 . ?
C32 C33 1.369(8) . ?
C33 H33 0.9500 . ?
C33 C34 1.410(8) . ?
C34 C35 1.390(8) . ?
C34 C37 1.503(8) . ?
C35 H35 0.9500 . ?
C35 C36 1.383(7) . ?
C36 H36 0.9500 . ?
C37 H37A 0.9800 . ?
C37 H37B 0.9800 . ?
C37 H37C 0.9800 . ?
C38 H38 0.9500 . ?
C38 C39 1.356(8) . ?
C38 C40 1.397(8) 3_666 ?
C39 H39 0.9500 . ?
C39 C40 1.380(8) . ?
C40 H40 0.9500 . ?

loop_
_geom_torsion_atom_site_label_1
_geom_torsion_atom_site_label_2
_geom_torsion_atom_site_label_3
_geom_torsion_atom_site_label_4
_geom_torsion
_geom_torsion_site_symmetry_1
_geom_torsion_site_symmetry_2
_geom_torsion_site_symmetry_3
_geom_torsion_site_symmetry_4
_geom_torsion_publ_flag
N1 B1 N3 N4 58.2(6) . . . . ?
N1 B1 N3 C12 -109.9(5) . . . . ?
N1 B1 N5 N6 -69.9(5) . . . . ?
N1 B1 N5 C22 111.3(5) . . . . ?
N1 C2 C3 C4 1.1(5) . . . . ?
N1 N2 C4 C3 -0.9(5) . . . . ?
N1 N2 C4 C5 -178.8(4) . . . . ?
S1 C31 C32 C33 -177.4(5) . . . . ?
S1 C31 C36 C35 176.7(4) . . . . ?
O1 S1 N7 Zn1 150.2(3) . . . . ?
O1 S1 C31 C32 -176.9(4) . . . . ?
O1 S1 C31 C36 6.5(5) . . . . ?
B1 N1 C2 C1 3.2(7) . . . . ?
B1 N1 C2 C3 -173.3(4) . . . . ?
B1 N1 N2 Zn1 19.2(5) . . . . ?
B1 N1 N2 C4 174.3(4) . . . . ?
B1 N3 N4 Zn1 4.3(5) . . . . ?
B1 N3 N4 C14 -170.8(4) . . . . ?
B1 N3 C12 C11 -8.7(8) . . . . ?
B1 N3 C12 C13 170.6(4) . . . . ?
B1 N5 N6 Zn1 14.5(5) . . . . ?
B1 N5 N6 C24 -177.7(4) . . . . ?
B1 N5 C22 C21 -1.6(8) . . . . ?
B1 N5 C22 C23 178.1(4) . . . . ?
Zn1 N2 C4 C3 145.2(4) . . . . ?
Zn1 N2 C4 C5 -32.8(6) . . . . ?
Zn1 N4 C14 C13 -172.8(4) . . . . ?
Zn1 N4 C14 C15 4.0(8) . . . . ?
Zn1 N6 C24 C23 160.5(4) . . . . ?
Zn1 N6 C24 C25 -22.4(8) . . . . ?
C1 C2 C3 C4 -175.1(5) . . . . ?
C2 N1 B1 N3 97.3(6) . . . . ?
C2 N1 B1 N5 -142.7(5) . . . . ?
C2 N1 N2 Zn1 -153.5(3) . . . . ?
C2 N1 N2 C4 1.6(5) . . . . ?
C2 C3 C4 N2 -0.1(5) . . . . ?
C2 C3 C4 C5 177.7(4) . . . . ?
N2 N1 B1 N3 -73.8(5) . . . . ?
N2 N1 B1 N5 46.3(5) . . . . ?
N2 N1 C2 C1 174.8(4) . . . . ?
N2 N1 C2 C3 -1.7(5) . . . . ?
N2 C4 C5 C6 -47.8(6) . . . . ?
N2 C4 C5 C10 132.6(5) . . . . ?
O2 S1 N7 Zn1 20.1(4) . . . . ?
O2 S1 C31 C32 -50.5(5) . . . . ?
O2 S1 C31 C36 133.0(4) . . . . ?
N3 B1 N5 N6 48.5(6) . . . . ?
N3 B1 N5 C22 -130.3(5) . . . . ?
N3 N4 C14 C13 -0.2(5) . . . . ?
N3 N4 C14 C15 176.6(4) . . . . ?
N3 C12 C13 C14 -1.5(6) . . . . ?
C3 C4 C5 C6 134.6(5) . . . . ?
C3 C4 C5 C10 -44.9(7) . . . . ?
N4 N3 C12 C11 -177.9(5) . . . . ?
N4 N3 C12 C13 1.4(6) . . . . ?
N4 C14 C15 C16 28.7(7) . . . . ?
N4 C14 C15 C20 -151.3(4) . . . . ?
C4 C5 C6 C7 -179.9(4) . . . . ?
C4 C5 C10 C9 -179.5(4) . . . . ?
N5 B1 N3 N4 -61.2(5) . . . . ?
N5 B1 N3 C12 130.7(5) . . . . ?
N5 N6 C24 C23 -1.1(5) . . . . ?
N5 N6 C24 C25 175.9(4) . . . . ?
N5 C22 C23 C24 0.1(6) . . . . ?
C5 C6 C7 C8 -0.6(7) . . . . ?
C6 C5 C10 C9 0.9(7) . . . . ?
C6 C7 C8 C9 0.9(7) . . . . ?
N6 N5 C22 C21 179.5(5) . . . . ?
N6 N5 C22 C23 -0.8(5) . . . . ?
N6 C24 C25 C26 -29.2(7) . . . . ?
N6 C24 C25 C30 152.8(5) . . . . ?
N7 S1 C31 C32 64.8(5) . . . . ?
N7 S1 C31 C36 -111.8(4) . . . . ?
C7 C8 C9 C10 -0.3(7) . . . . ?
C8 C9 C10 C5 -0.6(7) . . . . ?
C10 C5 C6 C7 -0.3(7) . . . . ?
C11 C12 C13 C14 177.8(5) . . . . ?
C12 N3 N4 Zn1 174.4(3) . . . . ?
C12 N3 N4 C14 -0.7(5) . . . . ?
C12 C13 C14 N4 1.1(5) . . . . ?
C12 C13 C14 C15 -175.7(4) . . . . ?
C13 C14 C15 C16 -155.0(5) . . . . ?
C13 C14 C15 C20 25.0(7) . . . . ?
C14 C15 C16 C17 179.8(4) . . . . ?
C14 C15 C20 C19 -179.0(4) . . . . ?
C15 C16 C17 C18 -1.2(8) . . . . ?
C16 C15 C20 C19 1.1(7) . . . . ?
C16 C17 C18 C19 1.9(8) . . . . ?
C17 C18 C19 C20 -1.1(8) . . . . ?
C18 C19 C20 C15 -0.4(8) . . . . ?
C20 C15 C16 C17 -0.3(7) . . . . ?
C21 C22 C23 C24 179.8(5) . . . . ?
C22 N5 N6 Zn1 -166.5(3) . . . . ?
C22 N5 N6 C24 1.2(5) . . . . ?
C22 C23 C24 N6 0.7(6) . . . . ?
C22 C23 C24 C25 -176.1(5) . . . . ?
C23 C24 C25 C26 147.2(5) . . . . ?
C23 C24 C25 C30 -30.8(8) . . . . ?
C24 C25 C26 C27 -177.1(5) . . . . ?
C24 C25 C30 C29 177.1(5) . . . . ?
C25 C26 C27 C28 0.2(8) . . . . ?
C26 C25 C30 C29 -1.0(7) . . . . ?
C26 C27 C28 C29 -1.3(8) . . . . ?
C27 C28 C29 C30 1.2(9) . . . . ?
C28 C29 C30 C25 -0.1(9) . . . . ?
C30 C25 C26 C27 0.9(7) . . . . ?
C31 S1 N7 Zn1 -95.7(3) . . . . ?
C31 C32 C33 C34 1.7(10) . . . . ?
C32 C31 C36 C35 0.2(8) . . . . ?
C32 C33 C34 C35 -1.9(10) . . . . ?
C32 C33 C34 C37 -179.9(6) . . . . ?
C33 C34 C35 C36 1.1(8) . . . . ?
C34 C35 C36 C31 -0.4(8) . . . . ?
C36 C31 C32 C33 -0.9(9) . . . . ?
C37 C34 C35 C36 179.2(6) . . . . ?
C38 C39 C40 C38 0.1(9) . . . 3_666 ?
C40 C38 C39 C40 -0.1(9) 3_666 . . . ?
